data_4103292
loop_
_publ_author_name
'Airon C. Soegiarto'
'Angiolina Comotti'
'Michael D. Ward'

_publ_section_title
;
 Controlled Orientation of Polyconjugated Guest Molecules in Tunable Host
 Cavities
;
_journal_name_full 'Journal of the American Chemical Society'
_journal_page_first 14603
_journal_page_last 14616
_journal_paper_doi 10.1021/ja106106d
_journal_volume 132
_journal_year 2010
_chemical_formula_sum 'C52 H52 N12 O6 S2'
_chemical_formula_weight 1005.18
_chemical_name_systematic
; 
 ? 
;
_space_group_IT_number 14
_symmetry_cell_setting monoclinic
_symmetry_space_group_name_Hall '-P 2yn'
_symmetry_space_group_name_H-M 'P 1 21/n 1'
_atom_sites_solution_hydrogens geom
_atom_sites_solution_primary direct
_atom_sites_solution_secondary difmap
_audit_creation_method SHELXL-97
_cell_angle_alpha 90.00
_cell_angle_beta 90.10
_cell_angle_gamma 90.00
_cell_formula_units_Z 2
_cell_length_a 7.6142(5)
_cell_length_b 29.502(2)
_cell_length_c 11.6308(8)
_cell_measurement_reflns_used 7619
_cell_measurement_temperature 200(2)
_cell_measurement_theta_max 22.28
_cell_measurement_theta_min 2.23
_cell_volume 2612.7(3)
_computing_cell_refinement 'Bruker SAINT'
_computing_data_collection 'Bruker APEX2'
_computing_data_reduction 'Bruker SAINT'
_computing_molecular_graphics 'Bruker SHELXTL'
_computing_publication_material 'Bruker SHELXTL'
_computing_structure_refinement 'SHELXL-97 (Sheldrick, 2008)'
_computing_structure_solution 'SHELXS-97 (Sheldrick, 2008)'
_diffrn_ambient_temperature 200(2)
_diffrn_measured_fraction_theta_full 0.991
_diffrn_measured_fraction_theta_max 0.991
_diffrn_measurement_device_type 'Bruker APEX-II CCD'
_diffrn_measurement_method '\f and \w scans'
_diffrn_radiation_monochromator graphite
_diffrn_radiation_source 'fine-focus sealed tube'
_diffrn_radiation_type MoK\a
_diffrn_radiation_wavelength 0.71073
_diffrn_reflns_av_R_equivalents 0.0586
_diffrn_reflns_av_sigmaI/netI 0.0377
_diffrn_reflns_limit_h_max 9
_diffrn_reflns_limit_h_min -9
_diffrn_reflns_limit_k_max 36
_diffrn_reflns_limit_k_min -36
_diffrn_reflns_limit_l_max 14
_diffrn_reflns_limit_l_min -14
_diffrn_reflns_number 48453
_diffrn_reflns_theta_full 26.60
_diffrn_reflns_theta_max 26.60
_diffrn_reflns_theta_min 0.69
_exptl_absorpt_coefficient_mu 0.163
_exptl_absorpt_correction_T_max 0.9951
_exptl_absorpt_correction_T_min 0.9559
_exptl_absorpt_correction_type multi-scan
_exptl_absorpt_process_details sadabs
_exptl_crystal_colour orange
_exptl_crystal_density_diffrn 1.278
_exptl_crystal_density_method 'not measured'
_exptl_crystal_description slab
_exptl_crystal_F_000 1056
_exptl_crystal_size_max 0.28
_exptl_crystal_size_mid 0.18
_exptl_crystal_size_min 0.03
_refine_diff_density_max 0.419
_refine_diff_density_min -0.368
_refine_diff_density_rms 0.039
_refine_ls_extinction_method none
_refine_ls_goodness_of_fit_ref 1.063
_refine_ls_hydrogen_treatment constr
_refine_ls_matrix_type full
_refine_ls_number_parameters 326
_refine_ls_number_reflns 5437
_refine_ls_number_restraints 9
_refine_ls_restrained_S_all 1.110
_refine_ls_R_factor_all 0.0789
_refine_ls_R_factor_gt 0.0441
_refine_ls_shift/su_max 0.001
_refine_ls_shift/su_mean 0.000
_refine_ls_structure_factor_coef Fsqd
_refine_ls_weighting_details 'calc w=1/[\s^2^(Fo^2^)+(0.0375P)^2^+0.6394P] where P=(Fo^2^+2Fc^2^)/3'
_refine_ls_weighting_scheme calc
_refine_ls_wR_factor_gt 0.0911
_refine_ls_wR_factor_ref 0.1051
_reflns_number_gt 3820
_reflns_number_total 5437
_reflns_threshold_expression >2sigma(I)
_cod_data_source_file ja106106d_si_017.cif
_cod_data_source_block GDS_18
_cod_database_code 4103292

loop_
_symmetry_equiv_pos_as_xyz
'x, y, z'
'-x+1/2, y+1/2, -z+1/2'
'-x, -y, -z'
'x-1/2, -y-1/2, z-1/2'

loop_
_atom_site_label
_atom_site_type_symbol
_atom_site_fract_x
_atom_site_fract_y
_atom_site_fract_z
_atom_site_U_iso_or_equiv
_atom_site_adp_type
_atom_site_occupancy
_atom_site_symmetry_multiplicity
_atom_site_calc_flag
_atom_site_refinement_flags
C1 C 0.4728(4) 0.76109(8) 0.3051(2) 0.0438(6) Uani 1 1 d .
C2 C -0.0245(4) 0.84856(9) 0.12164(19) 0.0455(6) Uani 1 1 d .
C3 C -0.0935(3) 0.87944(12) 0.2003(2) 0.0546(8) Uani 1 1 d .
H3 H -0.1399 0.8692 0.2715 0.066 Uiso 1 1 calc R
C4 C -0.0938(4) 0.92492(11) 0.1737(2) 0.0558(8) Uani 1 1 d .
H4 H -0.1406 0.9459 0.2277 0.067 Uiso 1 1 calc R
C5 C -0.0274(4) 0.94111(10) 0.0699(2) 0.0483(6) Uani 1 1 d .
C6 C 0.0409(4) 0.90934(10) -0.0069(2) 0.0546(7) Uani 1 1 d .
H6 H 0.0873 0.9194 -0.0782 0.066 Uiso 1 1 calc R
C7 C 0.0427(4) 0.86402(11) 0.0181(2) 0.0550(7) Uani 1 1 d .
H7 H 0.0901 0.8431 -0.0356 0.066 Uiso 1 1 calc R
C8 C -0.0320(4) 0.98949(10) 0.0458(2) 0.0544(7) Uani 1 1 d .
H8 H -0.0870 1.0081 0.1019 0.065 Uiso 1 1 calc R
C9 C 0.4738(5) -0.12074(11) 0.3826(3) 0.0713(9) Uani 1 1 d .
H9 H 0.4699 -0.1505 0.4137 0.086 Uiso 1 1 calc R
C10 C 0.5592(4) -0.08711(12) 0.4411(3) 0.0637(9) Uani 1 1 d .
H10 H 0.6127 -0.0934 0.5132 0.076 Uiso 1 1 calc R
C11 C 0.5675(4) -0.04450(12) 0.3956(3) 0.0639(9) Uani 1 1 d .
H11 H 0.6274 -0.0210 0.4354 0.077 Uiso 1 1 calc R
C12 C 0.4883(4) -0.03601(12) 0.2918(3) 0.0721(9) Uani 1 1 d U
C13 C 0.4016(5) -0.06962(18) 0.2336(3) 0.0903(13) Uani 1 1 d .
H13 H 0.3473 -0.0636 0.1617 0.108 Uiso 1 1 calc R
C14 C 0.3947(5) -0.11195(16) 0.2808(4) 0.0885(13) Uani 1 1 d .
H14 H 0.3337 -0.1355 0.2418 0.106 Uiso 1 1 calc R
C15 C 0.5241(5) 0.16403(13) 0.1087(3) 0.0753(10) Uani 1 1 d .
H15 H 0.5162 0.1944 0.0820 0.090 Uiso 1 1 calc R
C16 C 0.4554(5) 0.12928(17) 0.0437(3) 0.0883(12) Uani 1 1 d .
H16 H 0.4045 0.1355 -0.0292 0.106 Uiso 1 1 calc R
C17 C 0.4605(5) 0.08541(15) 0.0845(4) 0.0836(11) Uani 1 1 d .
H17 H 0.4111 0.0615 0.0404 0.100 Uiso 1 1 calc R
C18 C 0.5371(5) 0.07643(12) 0.1887(3) 0.0706(9) Uani 1 1 d U
C19 C 0.6110(4) 0.11071(13) 0.2509(3) 0.0686(9) Uani 1 1 d .
H19 H 0.6680 0.1042 0.3217 0.082 Uiso 1 1 calc R
C20 C 0.6034(4) 0.15495(12) 0.2113(3) 0.0685(9) Uani 1 1 d .
H20 H 0.6531 0.1788 0.2554 0.082 Uiso 1 1 calc R
C21 C 0.9491(5) 0.85518(11) 0.6179(3) 0.0662(9) Uani 1 1 d .
H21 H 0.9380 0.8237 0.6340 0.079 Uiso 1 1 calc R
C22 C 0.8870(4) 0.88672(11) 0.6951(3) 0.0600(8) Uani 1 1 d .
H22 H 0.8336 0.8771 0.7647 0.072 Uiso 1 1 calc R
C23 C 0.9023(4) 0.93236(11) 0.6711(2) 0.0521(7) Uani 1 1 d .
H23 H 0.8611 0.9542 0.7248 0.063 Uiso 1 1 calc R
C24 C 0.9782(4) 0.94653(9) 0.5684(2) 0.0446(6) Uani 1 1 d .
C25 C 1.0430(4) 0.91453(10) 0.4918(2) 0.0543(7) Uani 1 1 d .
H25 H 1.0976 0.9239 0.4223 0.065 Uiso 1 1 calc R
C26 C 1.0277(5) 0.86933(10) 0.5170(3) 0.0664(9) Uani 1 1 d .
H26 H 1.0717 0.8474 0.4645 0.080 Uiso 1 1 calc R
N1 N 0.6206(3) 0.75717(8) 0.3622(2) 0.0515(6) Uani 1 1 d .
H1A H 0.7214 0.7617 0.3271 0.062 Uiso 1 1 calc R
H1B H 0.6191 0.7500 0.4356 0.062 Uiso 1 1 calc R
N2 N 0.3208(3) 0.75455(9) 0.3582(2) 0.0611(7) Uani 1 1 d .
H2A H 0.3193 0.7476 0.4318 0.073 Uiso 1 1 calc R
H2B H 0.2216 0.7572 0.3199 0.073 Uiso 1 1 calc R
N3 N 0.4727(3) 0.77185(7) 0.19512(16) 0.0482(5) Uani 1 1 d .
H3A H 0.5726 0.7765 0.1591 0.058 Uiso 1 1 calc R
H3B H 0.3726 0.7744 0.1577 0.058 Uiso 1 1 calc R
N4 N 0.4770(5) 0.01041(16) 0.2108(3) 0.1263(14) Uani 1 1 d U
N5 N 0.5545(4) 0.02820(12) 0.2683(3) 0.0956(11) Uani 1 1 d U
N6 N 0.9828(3) 0.99445(7) 0.55038(16) 0.0490(5) Uani 1 1 d .
O1 O 0.1292(2) 0.77084(7) 0.09833(18) 0.0556(6) Uani 1 1 d .
O2 O -0.0334(2) 0.78423(6) 0.27421(14) 0.0552(5) Uani 1 1 d .
O3 O -0.1875(2) 0.77239(7) 0.09474(17) 0.0555(6) Uani 1 1 d .
S1 S -0.02917(10) 0.79009(2) 0.15025(6) 0.04936(18) Uani 1 1 d .

loop_
_atom_site_aniso_label
_atom_site_aniso_U_11
_atom_site_aniso_U_22
_atom_site_aniso_U_33
_atom_site_aniso_U_23
_atom_site_aniso_U_13
_atom_site_aniso_U_12
C1 0.0365(13) 0.0482(15) 0.0468(14) 0.0036(11) -0.0002(15) 0.0003(13)
C2 0.0269(11) 0.0758(18) 0.0339(13) -0.0054(12) -0.0028(12) 0.0026(14)
C3 0.0401(15) 0.089(2) 0.0351(15) -0.0006(15) 0.0069(13) 0.0018(15)
C4 0.0455(15) 0.079(2) 0.0427(17) -0.0095(15) 0.0082(13) 0.0053(15)
C5 0.0345(13) 0.0743(19) 0.0361(13) -0.0067(12) -0.0014(14) 0.0025(15)
C6 0.0480(15) 0.077(2) 0.0384(14) -0.0028(14) 0.0065(15) -0.0046(17)
C7 0.0464(16) 0.083(2) 0.0359(14) -0.0115(14) 0.0062(14) 0.0010(17)
C8 0.0447(15) 0.077(2) 0.0412(14) -0.0128(13) 0.0034(14) 0.0045(17)
C9 0.0516(19) 0.063(2) 0.099(3) -0.0140(18) 0.000(2) 0.0033(17)
C10 0.049(2) 0.081(2) 0.0611(19) -0.0111(17) -0.0040(15) 0.0042(18)
C11 0.046(2) 0.070(2) 0.077(2) -0.0206(18) 0.0026(16) -0.0019(16)
C12 0.052(2) 0.090(2) 0.074(2) 0.011(2) 0.023(2) 0.0275(19)
C13 0.067(2) 0.138(4) 0.067(2) -0.023(3) -0.013(2) 0.042(3)
C14 0.053(2) 0.107(3) 0.106(3) -0.059(3) -0.021(2) 0.010(2)
C15 0.0531(19) 0.102(3) 0.071(2) 0.021(2) 0.0112(19) 0.017(2)
C16 0.054(2) 0.153(4) 0.058(2) -0.001(2) -0.0046(18) 0.018(3)
C17 0.0482(19) 0.109(3) 0.093(3) -0.028(2) 0.004(2) -0.004(2)
C18 0.0451(16) 0.086(2) 0.081(2) 0.002(2) 0.0167(19) 0.0058(19)
C19 0.058(2) 0.094(3) 0.0529(19) 0.0089(19) 0.0050(16) 0.0050(19)
C20 0.0605(19) 0.081(3) 0.064(2) 0.0010(18) 0.0013(18) -0.0043(17)
C21 0.072(2) 0.0609(19) 0.065(2) 0.0082(16) -0.009(2) 0.0043(18)
C22 0.0547(18) 0.074(2) 0.0507(18) 0.0098(17) -0.0030(15) -0.0021(16)
C23 0.0437(14) 0.070(2) 0.0431(16) -0.0082(14) -0.0016(13) 0.0019(14)
C24 0.0353(14) 0.0561(16) 0.0424(14) -0.0026(12) -0.0048(14) 0.0004(14)
C25 0.0563(17) 0.0614(19) 0.0452(15) -0.0039(13) 0.0007(16) 0.0088(17)
C26 0.081(2) 0.061(2) 0.0574(18) -0.0065(15) -0.004(2) 0.0136(19)
N1 0.0304(13) 0.0772(18) 0.0471(15) 0.0119(13) -0.0023(11) 0.0042(11)
N2 0.0354(13) 0.101(2) 0.0471(16) 0.0205(15) -0.0021(12) -0.0034(12)
N3 0.0316(10) 0.0698(14) 0.0432(12) 0.0076(10) -0.0010(11) 0.0004(11)
N4 0.0609(19) 0.228(4) 0.090(2) -0.084(2) -0.029(2) 0.056(2)
N5 0.0518(18) 0.151(3) 0.084(2) -0.056(2) -0.0235(16) 0.0221(19)
N6 0.0408(13) 0.0618(14) 0.0443(11) -0.0049(11) 0.0013(12) 0.0027(12)
O1 0.0317(11) 0.0855(16) 0.0495(13) -0.0122(11) -0.0012(9) 0.0097(10)
O2 0.0436(10) 0.0838(13) 0.0382(9) -0.0007(9) -0.0040(10) 0.0005(11)
O3 0.0346(11) 0.0879(16) 0.0441(12) -0.0118(11) -0.0016(8) -0.0068(10)
S1 0.0295(3) 0.0804(5) 0.0382(3) -0.0053(3) -0.0030(3) 0.0007(4)

loop_
_atom_type_symbol
_atom_type_description
_atom_type_scat_dispersion_real
_atom_type_scat_dispersion_imag
_atom_type_scat_source
C C 0.0033 0.0016 'International Tables Vol C Tables 4.2.6.8 and 6.1.1.4'
H H 0.0000 0.0000 'International Tables Vol C Tables 4.2.6.8 and 6.1.1.4'
N N 0.0061 0.0033 'International Tables Vol C Tables 4.2.6.8 and 6.1.1.4'
O O 0.0106 0.0060 'International Tables Vol C Tables 4.2.6.8 and 6.1.1.4'
S S 0.1246 0.1234 'International Tables Vol C Tables 4.2.6.8 and 6.1.1.4'

loop_
_geom_angle_atom_site_label_1
_geom_angle_atom_site_label_2
_geom_angle_atom_site_label_3
_geom_angle
_geom_angle_site_symmetry_1
N1 C1 N3 120.8(3) .
N1 C1 N2 120.0(2) .
N3 C1 N2 119.2(3) .
C7 C2 C3 119.7(3) .
C7 C2 S1 119.7(2) .
C3 C2 S1 120.6(2) .
C4 C3 C2 119.3(3) .
C4 C3 H3 120.3 .
C2 C3 H3 120.3 .
C3 C4 C5 121.8(3) .
C3 C4 H4 119.1 .
C5 C4 H4 119.1 .
C4 C5 C6 117.4(3) .
C4 C5 C8 119.6(2) .
C6 C5 C8 123.0(2) .
C7 C6 C5 121.6(3) .
C7 C6 H6 119.2 .
C5 C6 H6 119.2 .
C6 C7 C2 120.2(3) .
C6 C7 H7 119.9 .
C2 C7 H7 119.9 .
C8 C8 C5 127.2(3) 3_575
C8 C8 H8 116.4 3_575
C5 C8 H8 116.4 .
C14 C9 C10 120.5(4) .
C14 C9 H9 119.8 .
C10 C9 H9 119.8 .
C9 C10 C11 119.9(3) .
C9 C10 H10 120.1 .
C11 C10 H10 120.1 .
C10 C11 C12 119.2(3) .
C10 C11 H11 120.4 .
C12 C11 H11 120.4 .
C13 C12 C11 120.9(3) .
C13 C12 N4 107.0(4) .
C11 C12 N4 132.1(4) .
C13 C12 N5 138.4(3) .
C11 C12 N5 100.7(3) .
N4 C12 N5 31.47(14) .
C12 C13 C14 118.9(4) .
C12 C13 H13 120.6 .
C14 C13 H13 120.6 .
C9 C14 C13 120.7(3) .
C9 C14 H14 119.7 .
C13 C14 H14 119.7 .
C20 C15 C16 120.1(3) .
C20 C15 H15 119.9 .
C16 C15 H15 119.9 .
C15 C16 C17 120.0(3) .
C15 C16 H16 120.0 .
C17 C16 H16 120.0 .
C18 C17 C16 119.9(4) .
C18 C17 H17 120.1 .
C16 C17 H17 120.1 .
C19 C18 C17 120.0(3) .
C19 C18 N5 107.5(3) .
C17 C18 N5 132.5(3) .
C18 C19 C20 120.4(3) .
C18 C19 H19 119.8 .
C20 C19 H19 119.8 .
C15 C20 C19 119.6(3) .
C15 C20 H20 120.2 .
C19 C20 H20 120.2 .
C22 C21 C26 119.9(3) .
C22 C21 H21 120.0 .
C26 C21 H21 120.0 .
C21 C22 C23 119.9(3) .
C21 C22 H22 120.1 .
C23 C22 H22 120.1 .
C22 C23 C24 120.1(3) .
C22 C23 H23 119.9 .
C24 C23 H23 119.9 .
C25 C24 C23 119.6(3) .
C25 C24 N6 124.7(2) .
C23 C24 N6 115.7(2) .
C26 C25 C24 119.6(3) .
C26 C25 H25 120.2 .
C24 C25 H25 120.2 .
C25 C26 C21 120.8(3) .
C25 C26 H26 119.6 .
C21 C26 H26 119.6 .
C1 N1 H1A 120.0 .
C1 N1 H1B 120.0 .
H1A N1 H1B 120.0 .
C1 N2 H2A 120.0 .
C1 N2 H2B 120.0 .
H2A N2 H2B 120.0 .
C1 N3 H3A 120.0 .
C1 N3 H3B 120.0 .
H3A N3 H3B 120.0 .
N5 N4 C12 91.3(4) .
N4 N5 C18 91.7(4) .
N4 N5 C12 57.2(3) .
C18 N5 C12 148.8(3) .
N6 N6 C24 113.8(3) 3_776
O2 S1 O3 112.08(12) .
O2 S1 O1 112.53(12) .
O3 S1 O1 110.98(10) .
O2 S1 C2 107.77(11) .
O3 S1 C2 106.50(13) .
O1 S1 C2 106.60(13) .

loop_
_geom_bond_atom_site_label_1
_geom_bond_atom_site_label_2
_geom_bond_distance
_geom_bond_site_symmetry_2
C1 N1 1.311(3) .
C1 N3 1.318(3) .
C1 N2 1.327(4) .
C2 C7 1.386(3) .
C2 C3 1.394(4) .
C2 S1 1.757(3) .
C3 C4 1.377(4) .
C3 H3 0.9500 .
C4 C5 1.394(4) .
C4 H4 0.9500 .
C5 C6 1.396(4) .
C5 C8 1.455(4) .
C6 C7 1.368(4) .
C6 H6 0.9500 .
C7 H7 0.9500 .
C8 C8 1.327(5) 3_575
C8 H8 0.9500 .
C9 C14 1.352(5) .
C9 C10 1.367(4) .
C9 H9 0.9500 .
C10 C11 1.365(4) .
C10 H10 0.9500 .
C11 C12 1.372(4) .
C11 H11 0.9500 .
C12 C13 1.369(5) .
C12 N4 1.664(6) .
C12 N5 1.979(5) .
C13 C14 1.365(6) .
C13 H13 0.9500 .
C14 H14 0.9500 .
C15 C20 1.363(4) .
C15 C16 1.376(5) .
C15 H15 0.9500 .
C16 C17 1.379(5) .
C16 H16 0.9500 .
C17 C18 1.370(5) .
C17 H17 0.9500 .
C18 C19 1.364(5) .
C18 N5 1.703(5) .
C19 C20 1.385(5) .
C19 H19 0.9500 .
C20 H20 0.9500 .
C21 C22 1.377(4) .
C21 C26 1.383(4) .
C21 H21 0.9500 .
C22 C23 1.380(4) .
C22 H22 0.9500 .
C23 C24 1.392(4) .
C23 H23 0.9500 .
C24 C25 1.389(4) .
C24 N6 1.429(3) .
C25 C26 1.370(4) .
C25 H25 0.9500 .
C26 H26 0.9500 .
N1 H1A 0.8800 .
N1 H1B 0.8800 .
N2 H2A 0.8800 .
N2 H2B 0.8800 .
N3 H3A 0.8800 .
N3 H3B 0.8800 .
N4 N5 1.034(4) .
N6 N6 1.245(4) 3_776
O1 S1 1.4642(19) .
O2 S1 1.4525(17) .
O3 S1 1.4626(19) .

loop_
_geom_hbond_atom_site_label_D
_geom_hbond_atom_site_label_H
_geom_hbond_atom_site_label_A
_geom_hbond_distance_DH
_geom_hbond_distance_HA
_geom_hbond_distance_DA
_geom_hbond_angle_DHA
_geom_hbond_site_symmetry_A
N1 H1A O2 0.88 2.08 2.938(3) 166.3 1_655
N1 H1B O1 0.88 1.99 2.869(3) 175.0 4_676
N2 H2A O3 0.88 1.99 2.864(3) 176.2 4_676
N2 H2B O2 0.88 2.16 2.998(3) 157.8 .
N3 H3A O3 0.88 1.98 2.841(3) 165.9 1_655
N3 H3B O1 0.88 1.98 2.846(3) 167.7 .

loop_
_geom_torsion_atom_site_label_1
_geom_torsion_atom_site_label_2
_geom_torsion_atom_site_label_3
_geom_torsion_atom_site_label_4
_geom_torsion
_geom_torsion_site_symmetry_4
C7 C2 C3 C4 0.0(4) .
S1 C2 C3 C4 -177.6(2) .
C2 C3 C4 C5 0.2(4) .
C3 C4 C5 C6 -0.3(4) .
C3 C4 C5 C8 179.6(3) .
C4 C5 C6 C7 0.2(4) .
C8 C5 C6 C7 -179.7(3) .
C5 C6 C7 C2 0.1(5) .
C3 C2 C7 C6 -0.1(4) .
S1 C2 C7 C6 177.5(2) .
C4 C5 C8 C8 176.8(4) 3_575
C6 C5 C8 C8 -3.3(6) 3_575
C14 C9 C10 C11 -1.1(5) .
C9 C10 C11 C12 0.5(5) .
C10 C11 C12 C13 -0.1(5) .
C10 C11 C12 N4 -178.0(3) .
C10 C11 C12 N5 -177.1(3) .
C11 C12 C13 C14 0.2(5) .
N4 C12 C13 C14 178.6(3) .
N5 C12 C13 C14 175.8(3) .
C10 C9 C14 C13 1.3(5) .
C12 C13 C14 C9 -0.8(6) .
C20 C15 C16 C17 2.6(6) .
C15 C16 C17 C18 -1.2(6) .
C16 C17 C18 C19 -1.3(5) .
C16 C17 C18 N5 175.2(3) .
C17 C18 C19 C20 2.5(5) .
N5 C18 C19 C20 -174.8(3) .
C16 C15 C20 C19 -1.4(5) .
C18 C19 C20 C15 -1.1(5) .
C26 C21 C22 C23 0.4(5) .
C21 C22 C23 C24 0.9(4) .
C22 C23 C24 C25 -1.9(4) .
C22 C23 C24 N6 178.1(3) .
C23 C24 C25 C26 1.5(5) .
N6 C24 C25 C26 -178.5(3) .
C24 C25 C26 C21 -0.2(5) .
C22 C21 C26 C25 -0.8(5) .
C13 C12 N4 N5 -176.4(3) .
C11 C12 N4 N5 1.8(5) .
C12 N4 N5 C18 -177.9(2) .
C19 C18 N5 N4 172.2(3) .
C17 C18 N5 N4 -4.6(5) .
C19 C18 N5 C12 168.8(4) .
C17 C18 N5 C12 -8.0(7) .
C13 C12 N5 N4 5.2(4) .
C11 C12 N5 N4 -178.7(3) .
C13 C12 N5 C18 9.2(7) .
C11 C12 N5 C18 -174.6(4) .
N4 C12 N5 C18 4.1(4) .
C25 C24 N6 N6 14.1(5) 3_776
C23 C24 N6 N6 -166.0(3) 3_776
C7 C2 S1 O2 156.6(2) .
C3 C2 S1 O2 -25.8(3) .
C7 C2 S1 O3 -83.0(2) .
C3 C2 S1 O3 94.6(2) .
C7 C2 S1 O1 35.6(3) .
C3 C2 S1 O1 -146.8(2) .
